data_4119239
loop_
_publ_author_name
'Kevin J. Gagnon'
'Christine M. Beavers'
'Abraham Clearfield'

_publ_contact_author_address
;Department of Chemistry
 Texas A&M University
 College Station, TX 77840
;
_publ_contact_author_email kgagnon@mail.chem.tamu.edu
_publ_contact_author_name 'Kevin Gagnon'
_publ_section_title
;
 MOFs Under Pressure: The Reversible Compression of a Single Crystal
;
_journal_name_full 'Journal of the American Chemical Society'
_journal_page_first 1252
_journal_page_last 1255
_journal_paper_doi 10.1021/ja311613p
_journal_volume 135
_journal_year 2013
_chemical_formula_sum 'C4 H14 O8 P2 Zn'
_chemical_formula_weight 317.46
_chemical_name_systematic
; 
 ? 
;
_space_group_IT_number 15
_symmetry_cell_setting monoclinic
_symmetry_space_group_name_Hall '-C 2yc'
_symmetry_space_group_name_H-M 'C 1 2/c 1'
_atom_sites_solution_hydrogens geom
_atom_sites_solution_primary direct
_atom_sites_solution_secondary difmap
_audit_creation_method SHELXL-97
_cell_angle_alpha 90.00
_cell_angle_beta 123.227(8)
_cell_angle_gamma 90.00
_cell_formula_units_Z 4
_cell_length_a 17.023(2)
_cell_length_b 8.066(3)
_cell_length_c 7.4078(8)
_cell_measurement_reflns_used 831
_cell_measurement_temperature 296(2)
_cell_measurement_theta_max 19.0515
_cell_measurement_theta_min 2.426
_cell_volume 850.8(4)
_computing_cell_refinement 'Bruker SAINT v7.60a'
_computing_data_collection 'Bruker APEX 2'
_computing_data_reduction 'Bruker SAINT v7.60a'
_computing_molecular_graphics 'Bruker SHELXTL'
_computing_publication_material 'Bruker SHELXTL & local programs'
_computing_structure_refinement 'Bruker SHELXTL'
_computing_structure_solution 'Bruker SHELXTL'
_diffrn_ambient_temperature 296(2)
_diffrn_detector_area_resol_mean 8.3
_diffrn_measured_fraction_theta_full 0.414
_diffrn_measured_fraction_theta_max 0.414
_diffrn_measurement_device_type 'Bruker APEX II CCD diffractometer'
_diffrn_measurement_method '\w and \f scans'
_diffrn_radiation_monochromator 'silicon 111'
_diffrn_radiation_source 'Advanced Light Source station 11.3.1'
_diffrn_radiation_type synchrotron
_diffrn_radiation_wavelength 0.60480
_diffrn_reflns_av_R_equivalents 0.0630
_diffrn_reflns_av_sigmaI/netI 0.0329
_diffrn_reflns_limit_h_max 23
_diffrn_reflns_limit_h_min -24
_diffrn_reflns_limit_k_max 5
_diffrn_reflns_limit_k_min -5
_diffrn_reflns_limit_l_max 10
_diffrn_reflns_limit_l_min -10
_diffrn_reflns_number 6131
_diffrn_reflns_theta_full 25.64
_diffrn_reflns_theta_max 25.64
_diffrn_reflns_theta_min 2.43
_exptl_absorpt_coefficient_mu 2.108
_exptl_absorpt_correction_T_max 0.9204
_exptl_absorpt_correction_T_min 0.7028
_exptl_absorpt_correction_type multi-scan
_exptl_absorpt_process_details 'SADABS 2008/1 Bruker AXS Madison WI USA'
_exptl_crystal_colour colorless
_exptl_crystal_density_diffrn 2.478
_exptl_crystal_description blade
_exptl_crystal_F_000 648
_exptl_crystal_size_max 0.18
_exptl_crystal_size_mid 0.06
_exptl_crystal_size_min 0.04
_refine_diff_density_max 0.584
_refine_diff_density_min -0.344
_refine_diff_density_rms 0.127
_refine_ls_extinction_method none
_refine_ls_goodness_of_fit_ref 1.130
_refine_ls_hydrogen_treatment constr
_refine_ls_matrix_type full
_refine_ls_number_parameters 69
_refine_ls_number_reflns 547
_refine_ls_number_restraints 0
_refine_ls_restrained_S_all 1.130
_refine_ls_R_factor_all 0.0742
_refine_ls_R_factor_gt 0.0537
_refine_ls_shift/su_max 0.000
_refine_ls_shift/su_mean 0.000
_refine_ls_structure_factor_coef Fsqd
_refine_ls_weighting_details 'calc w=1/[\s^2^(Fo^2^)+(0.1003P)^2^+1.3615P] where P=(Fo^2^+2Fc^2^)/3'
_refine_ls_weighting_scheme calc
_refine_ls_wR_factor_gt 0.1414
_refine_ls_wR_factor_ref 0.1580
_reflns_number_gt 427
_reflns_number_total 547
_reflns_threshold_expression I>2\s(I)
_cod_data_source_file ja311613p_si_002_6.cif
_cod_data_source_block 7_32gpa
_cod_original_cell_volume 850.9(3)
_cod_original_sg_symbol_H-M 'C 2/c'
_cod_database_code 4119239

loop_
_symmetry_equiv_pos_as_xyz
'x, y, z'
'-x, y, -z+1/2'
'x+1/2, y+1/2, z'
'-x+1/2, y+1/2, -z+1/2'
'-x, -y, -z'
'x, -y, z-1/2'
'-x+1/2, -y+1/2, -z'
'x+1/2, -y+1/2, z-1/2'

loop_
_atom_site_label
_atom_site_type_symbol
_atom_site_fract_x
_atom_site_fract_y
_atom_site_fract_z
_atom_site_U_iso_or_equiv
_atom_site_adp_type
_atom_site_occupancy
_atom_site_symmetry_multiplicity
_atom_site_calc_flag
_atom_site_refinement_flags
Zn1 Zn 0.5000 0.5379(3) 0.7500 0.0291(10) Uani 1 2 d S
P1 P 0.38055(12) 0.3023(5) 0.7954(3) 0.0338(16) Uani 1 1 d .
O1W O 0.4290(4) -0.0812(17) 0.9898(11) 0.063(5) Uani 1 1 d .
H1W H 0.4172 -0.1104 1.0829 0.094 Uiso 1 1 d R
H2W H 0.4734 -0.1398 1.0036 0.094 Uiso 1 1 d R
O1 O 0.3877(3) 0.4108(15) 0.6435(8) 0.043(4) Uani 1 1 d .
O2 O 0.4707(3) 0.3117(13) 1.0195(8) 0.038(4) Uani 1 1 d .
O3 O 0.3657(4) 0.1198(17) 0.7109(9) 0.043(5) Uani 1 1 d .
H3 H 0.3893 0.0556 0.8136 0.065 Uiso 1 1 calc R
C1 C 0.2834(4) 0.343(2) 0.8089(11) 0.044(6) Uani 1 1 d .
H1A H 0.2808 0.4606 0.8337 0.053 Uiso 1 1 calc R
H1B H 0.2262 0.3133 0.6737 0.053 Uiso 1 1 calc R
C2 C 0.2922(5) 0.241(2) 0.9963(13) 0.050(6) Uani 1 1 d .
H2A H 0.3010 0.1248 0.9775 0.060 Uiso 1 1 calc R
H2B H 0.3469 0.2778 1.1322 0.060 Uiso 1 1 calc R

loop_
_atom_site_aniso_label
_atom_site_aniso_U_11
_atom_site_aniso_U_22
_atom_site_aniso_U_33
_atom_site_aniso_U_23
_atom_site_aniso_U_13
_atom_site_aniso_U_12
Zn1 0.0357(6) 0.017(3) 0.0321(6) 0.000 0.0169(5) 0.000
P1 0.0330(9) 0.031(5) 0.0303(9) 0.0007(14) 0.0127(8) -0.0017(10)
O1W 0.057(3) 0.070(17) 0.070(4) 0.017(6) 0.040(3) 0.014(4)
O1 0.042(3) 0.044(14) 0.040(3) 0.008(4) 0.020(2) -0.009(3)
O2 0.034(2) 0.035(15) 0.034(2) -0.008(4) 0.012(2) 0.001(3)
O3 0.062(4) 0.018(17) 0.037(3) -0.001(5) 0.019(3) -0.005(4)
C1 0.033(3) 0.066(19) 0.030(3) 0.004(5) 0.014(3) -0.004(4)
C2 0.043(4) 0.06(2) 0.049(4) 0.012(6) 0.028(4) 0.008(5)

loop_
_atom_type_symbol
_atom_type_description
_atom_type_scat_dispersion_real
_atom_type_scat_dispersion_imag
_atom_type_scat_source
C C -0.0020 0.0011 'WCROMER Program in WinGX L.Kissel & R.H.Pratt Acta Cryst A46 170 1990'
H H 0.0000 0.0000 'WCROMER Program in WinGX L.Kissel & R.H.Pratt Acta Cryst A46 170 1990'
O O -0.0041 0.0043 'WCROMER Program in WinGX L.Kissel & R.H.Pratt Acta Cryst A46 170 1990'
P P 0.0660 0.0684 'WCROMER Program in WinGX L.Kissel & R.H.Pratt Acta Cryst A46 170 1990'
Zn Zn 0.3061 1.0799 'WCROMER Program in WinGX L.Kissel & R.H.Pratt Acta Cryst A46 170 1990'

loop_
_geom_angle_atom_site_label_1
_geom_angle_atom_site_label_2
_geom_angle_atom_site_label_3
_geom_angle
_geom_angle_site_symmetry_1
_geom_angle_site_symmetry_3
O1 Zn1 O1 115.3(7) 2_656 .
O1 Zn1 O2 104.9(3) 2_656 5_667
O1 Zn1 O2 114.7(3) . 5_667
O1 Zn1 O2 114.7(3) 2_656 6_565
O1 Zn1 O2 104.9(3) . 6_565
O2 Zn1 O2 101.9(5) 5_667 6_565
O1 P1 O2 110.1(4) . .
O1 P1 O3 108.3(5) . .
O2 P1 O3 109.1(5) . .
O1 P1 C1 114.0(5) . .
O2 P1 C1 110.4(3) . .
O3 P1 C1 104.5(6) . .
H1W O1W H2W 109.8 . .
P1 O1 Zn1 118.8(3) . .
P1 O2 Zn1 127.9(5) . 5_667
P1 O3 H3 109.5 . .
C2 C1 P1 108.8(7) . .
C2 C1 H1A 109.9 . .
P1 C1 H1A 109.9 . .
C2 C1 H1B 109.9 . .
P1 C1 H1B 109.9 . .
H1A C1 H1B 108.3 . .
C2 C2 C1 111.2(11) 7_557 .
C2 C2 H2A 109.4 7_557 .
C1 C2 H2A 109.4 . .
C2 C2 H2B 109.4 7_557 .
C1 C2 H2B 109.4 . .
H2A C2 H2B 108.0 . .

loop_
_geom_bond_atom_site_label_1
_geom_bond_atom_site_label_2
_geom_bond_distance
_geom_bond_site_symmetry_2
Zn1 O1 1.917(7) 2_656
Zn1 O1 1.917(7) .
Zn1 O2 1.924(8) 5_667
Zn1 O2 1.924(8) 6_565
P1 O1 1.482(8) .
P1 O2 1.525(5) .
P1 O3 1.565(13) .
P1 C1 1.741(8) .
O1W H1W 0.8500 .
O1W H2W 0.8501 .
O2 Zn1 1.924(8) 5_667
O3 H3 0.8200 .
C1 C2 1.551(13) .
C1 H1A 0.9700 .
C1 H1B 0.9700 .
C2 C2 1.474(13) 7_557
C2 H2A 0.9700 .
C2 H2B 0.9700 .

loop_
_geom_hbond_atom_site_label_D
_geom_hbond_atom_site_label_H
_geom_hbond_atom_site_label_A
_geom_hbond_distance_DH
_geom_hbond_distance_HA
_geom_hbond_distance_DA
_geom_hbond_angle_DHA
_geom_hbond_site_symmetry_A
O3 H3 O1W 0.82 1.55 2.370(15) 173.8 .
O1W H1W O3 0.85 1.61 2.423(9) 159.9 6_556
O1W H1W O1 0.85 2.56 3.119(17) 124.0 6_556
O1W H2W O2 0.85 1.74 2.551(13) 158.3 5_657
O1W H2W O3 0.85 2.38 2.956(9) 125.8 5_657
